data_2230240
loop_
_publ_author_name
'Keng, Thy Chun'
'Lo, Kong Mun'
'Ng, Seik Weng'

_publ_section_title
;
 Bis{\m-2-[(<i>N</i>,<i>N</i>-diisopropylcarbamothioyl)sulfanyl]acetato-\k^2^<i>O</i>:<i>O</i>'}bis(bis(4-chlorobenzyl){2-[(<i>N</i>,<i>N</i>-diisopropylcarbamothioyl)sulfanyl]acetato-\k^2^<i>O</i>,<i>O</i>'}tin(IV))
;
_journal_coeditor_code BT5526
_journal_issue 6
_journal_name_full 'Acta Crystallographica Section E'
_journal_page_first m661
_journal_paper_doi 10.1107/S1600536811015716
_journal_volume 67
_journal_year 2011
_chemical_formula_iupac '[Sn2 (C7 H6 Cl)4 (C9 H16 N O2 S4)2]'
_chemical_formula_moiety 'C64 H88 Cl4 N4 O8 S8 Sn2'
_chemical_formula_sum 'C64 H88 Cl4 N4 O8 S8 Sn2'
_chemical_formula_weight 1677.04
_chemical_name_systematic
;
Bis{\m-2-[(<i>N</i>,<i>N</i>-diisopropylcarbamothioyl)sulfanyl]acetato-
\k^2^<i>O</i>:<i>O</i>'}bis(bis(4-chlorobenzyl){2-[(<i>N</i>,<i>N</i>-
diisopropylcarbamothioyl)sulfanyl]acetato-\k^2^<i>O</i>,<i>O</i>'}tin(IV))
;
_space_group_IT_number 2
_symmetry_cell_setting triclinic
_symmetry_space_group_name_Hall '-P 1'
_symmetry_space_group_name_H-M 'P -1'
_atom_sites_solution_hydrogens geom
_atom_sites_solution_primary direct
_atom_sites_solution_secondary difmap
_audit_creation_method SHELXL-97
_cell_angle_alpha 96.4464(5)
_cell_angle_beta 101.0660(5)
_cell_angle_gamma 112.8168(5)
_cell_formula_units_Z 1
_cell_length_a 11.02570(10)
_cell_length_b 13.1588(2)
_cell_length_c 14.5369(2)
_cell_measurement_reflns_used 9894
_cell_measurement_temperature 100(2)
_cell_measurement_theta_max 28.39
_cell_measurement_theta_min 2.47
_cell_volume 1866.82(4)
_computing_cell_refinement 'SAINT (Bruker, 2009)'
_computing_data_collection 'APEX2 (Bruker, 2009)'
_computing_data_reduction 'SAINT (Bruker, 2009)'
_computing_molecular_graphics 'X-SEED (Barbour, 2001)'
_computing_publication_material 'publCIF (Westrip, 2010)'
_computing_structure_refinement 'SHELXL97 (Sheldrick, 2008)'
_computing_structure_solution 'SHELXS97 (Sheldrick, 2008)'
_diffrn_ambient_temperature 100(2)
_diffrn_measured_fraction_theta_full 0.990
_diffrn_measured_fraction_theta_max 0.990
_diffrn_measurement_device_type 'Bruker SMART APEX'
_diffrn_measurement_method \w
_diffrn_radiation_monochromator graphite
_diffrn_radiation_source 'fine-focus sealed tube'
_diffrn_radiation_type MoK\a
_diffrn_radiation_wavelength 0.71073
_diffrn_reflns_av_R_equivalents 0.0138
_diffrn_reflns_av_sigmaI/netI 0.0204
_diffrn_reflns_limit_h_max 14
_diffrn_reflns_limit_h_min -14
_diffrn_reflns_limit_k_max 16
_diffrn_reflns_limit_k_min -17
_diffrn_reflns_limit_l_max 18
_diffrn_reflns_limit_l_min -18
_diffrn_reflns_number 17479
_diffrn_reflns_theta_full 27.50
_diffrn_reflns_theta_max 27.50
_diffrn_reflns_theta_min 2.21
_diffrn_standards_decay_% 0
_diffrn_standards_interval_count 0
_diffrn_standards_interval_time 0
_diffrn_standards_number 0
_exptl_absorpt_coefficient_mu 1.088
_exptl_absorpt_correction_T_max 0.8538
_exptl_absorpt_correction_T_min 0.7726
_exptl_absorpt_correction_type multi-scan
_exptl_absorpt_process_details '(SADABS; Sheldrick, 1996)'
_exptl_crystal_colour Colorless
_exptl_crystal_density_diffrn 1.492
_exptl_crystal_density_method 'not measured'
_exptl_crystal_description Block
_exptl_crystal_F_000 860
_exptl_crystal_size_max 0.25
_exptl_crystal_size_mid 0.20
_exptl_crystal_size_min 0.15
_refine_diff_density_max 1.363
_refine_diff_density_min -0.402
_refine_ls_extinction_method none
_refine_ls_goodness_of_fit_ref 0.932
_refine_ls_hydrogen_treatment constr
_refine_ls_matrix_type full
_refine_ls_number_parameters 406
_refine_ls_number_reflns 8479
_refine_ls_number_restraints 0
_refine_ls_restrained_S_all 0.932
_refine_ls_R_factor_all 0.0270
_refine_ls_R_factor_gt 0.0244
_refine_ls_shift/su_max 0.001
_refine_ls_shift/su_mean 0.001
_refine_ls_structure_factor_coef Fsqd
_refine_ls_weighting_details 'calc w=1/[\s^2^(Fo^2^)+(0.0633P)^2^+1.4914P] where P=(Fo^2^+2Fc^2^)/3'
_refine_ls_weighting_scheme calc
_refine_ls_wR_factor_gt 0.0796
_refine_ls_wR_factor_ref 0.0834
_reflns_number_gt 7912
_reflns_number_total 8479
_reflns_threshold_expression I>2\s(I)
_cod_data_source_file bt5526.cif
_cod_data_source_block I
_cod_database_code 2230240
_cod_database_fobs_code 2230240

loop_
_symmetry_equiv_pos_as_xyz
'x, y, z'
'-x, -y, -z'

loop_
_atom_site_type_symbol
_atom_site_label
_atom_site_fract_x
_atom_site_fract_y
_atom_site_fract_z
_atom_site_U_iso_or_equiv
_atom_site_adp_type
_atom_site_calc_flag
_atom_site_refinement_flags
_atom_site_occupancy
_atom_site_symmetry_multiplicity
_atom_site_disorder_assembly
_atom_site_disorder_group
Sn Sn1 0.406607(11) 0.336032(10) 0.363697(8) 0.01541(5) Uani d . 1 1 . .
Cl Cl1 0.79909(7) 0.41135(6) 0.03727(5) 0.04089(15) Uani d . 1 1 . .
Cl Cl2 0.49005(7) 0.19243(6) 0.83012(4) 0.04131(15) Uani d . 1 1 . .
S S1 0.20626(5) -0.00123(4) 0.06705(3) 0.02075(10) Uani d . 1 1 . .
S S2 0.28467(6) -0.04328(4) 0.26242(4) 0.02568(11) Uani d . 1 1 . .
S S3 0.89452(5) 0.59366(4) 0.67643(3) 0.01785(10) Uani d . 1 1 . .
S S4 0.96621(5) 0.63196(4) 0.49095(3) 0.01809(10) Uani d . 1 1 . .
O O1 0.47770(14) 0.23694(12) 0.27828(10) 0.0198(3) Uani d . 1 1 . .
O O2 0.27222(14) 0.21691(12) 0.20565(10) 0.0199(3) Uani d . 1 1 . .
O O3 0.59477(13) 0.37482(11) 0.46061(10) 0.0181(3) Uani d . 1 1 . .
O O4 0.64367(13) 0.55367(11) 0.52227(10) 0.0169(3) Uani d . 1 1 . .
N N1 0.05428(17) -0.17675(14) 0.12945(12) 0.0187(3) Uani d . 1 1 . .
N N2 1.08837(17) 0.78195(14) 0.65749(12) 0.0200(3) Uani d . 1 1 . .
C C1 0.4573(2) 0.47745(16) 0.29490(14) 0.0191(4) Uani d . 1 1 . .
H H1A 0.3730 0.4786 0.2574 0.023 Uiso calc R 1 1 . .
H H1B 0.5066 0.5483 0.3438 0.023 Uiso calc R 1 1 . .
C C2 0.54474(19) 0.46880(16) 0.22990(14) 0.0184(4) Uani d . 1 1 . .
C C3 0.4923(2) 0.43674(17) 0.13091(15) 0.0215(4) Uani d . 1 1 . .
H H3 0.4018 0.4264 0.1037 0.026 Uiso calc R 1 1 . .
C C4 0.5703(2) 0.41951(18) 0.07087(15) 0.0255(4) Uani d . 1 1 . .
H H4 0.5337 0.3975 0.0034 0.031 Uiso calc R 1 1 . .
C C5 0.7014(2) 0.43497(18) 0.11127(17) 0.0264(4) Uani d . 1 1 . .
C C6 0.7578(2) 0.46882(18) 0.20934(16) 0.0251(4) Uani d . 1 1 . .
H H6 0.8489 0.4800 0.2360 0.030 Uiso calc R 1 1 . .
C C7 0.6792(2) 0.48612(17) 0.26803(15) 0.0214(4) Uani d . 1 1 . .
H H7 0.7175 0.5101 0.3353 0.026 Uiso calc R 1 1 . .
C C8 0.27651(19) 0.20341(16) 0.41890(14) 0.0192(4) Uani d . 1 1 . .
H H8A 0.1884 0.2090 0.4126 0.023 Uiso calc R 1 1 . .
H H8B 0.2584 0.1304 0.3791 0.023 Uiso calc R 1 1 . .
C C9 0.33225(19) 0.20376(15) 0.52141(14) 0.0177(4) Uani d . 1 1 . .
C C10 0.4326(2) 0.16432(18) 0.54665(16) 0.0232(4) Uani d . 1 1 . .
H H10 0.4674 0.1392 0.4982 0.028 Uiso calc R 1 1 . .
C C11 0.4821(2) 0.16130(19) 0.64091(17) 0.0272(4) Uani d . 1 1 . .
H H11 0.5506 0.1348 0.6572 0.033 Uiso calc R 1 1 . .
C C12 0.4302(2) 0.19759(18) 0.71133(16) 0.0258(4) Uani d . 1 1 . .
C C13 0.3319(2) 0.23779(17) 0.68898(15) 0.0232(4) Uani d . 1 1 . .
H H13 0.2976 0.2629 0.7377 0.028 Uiso calc R 1 1 . .
C C14 0.2840(2) 0.24098(16) 0.59425(15) 0.0207(4) Uani d . 1 1 . .
H H14 0.2169 0.2691 0.5787 0.025 Uiso calc R 1 1 . .
C C15 0.37035(19) 0.19069(16) 0.20849(14) 0.0185(4) Uani d . 1 1 . .
C C16 0.3714(2) 0.10820(17) 0.12758(15) 0.0215(4) Uani d . 1 1 . .
H H16A 0.4317 0.0730 0.1536 0.026 Uiso calc R 1 1 . .
H H16B 0.4107 0.1503 0.0803 0.026 Uiso calc R 1 1 . .
C C17 0.1718(2) -0.08442(16) 0.15656(14) 0.0188(4) Uani d . 1 1 . .
C C18 0.0199(2) -0.26663(17) 0.18707(15) 0.0218(4) Uani d . 1 1 . .
H H18 -0.0696 -0.3276 0.1491 0.026 Uiso calc R 1 1 . .
C C19 0.1204(2) -0.32062(19) 0.19771(17) 0.0281(4) Uani d . 1 1 . .
H H19A 0.1313 -0.3439 0.1345 0.042 Uiso calc R 1 1 . .
H H19B 0.0858 -0.3866 0.2264 0.042 Uiso calc R 1 1 . .
H H19C 0.2086 -0.2660 0.2390 0.042 Uiso calc R 1 1 . .
C C20 -0.0031(3) -0.2275(2) 0.28203(17) 0.0324(5) Uani d . 1 1 . .
H H20A -0.0682 -0.1936 0.2708 0.049 Uiso calc R 1 1 . .
H H20B 0.0835 -0.1715 0.3244 0.049 Uiso calc R 1 1 . .
H H20C -0.0394 -0.2921 0.3121 0.049 Uiso calc R 1 1 . .
C C21 -0.0494(2) -0.19933(17) 0.03826(14) 0.0213(4) Uani d . 1 1 . .
H H21 -0.0217 -0.1286 0.0126 0.026 Uiso calc R 1 1 . .
C C22 -0.0516(2) -0.2910(2) -0.03654(15) 0.0281(4) Uani d . 1 1 . .
H H22A 0.0401 -0.2707 -0.0456 0.042 Uiso calc R 1 1 . .
H H22B -0.1144 -0.2988 -0.0973 0.042 Uiso calc R 1 1 . .
H H22C -0.0820 -0.3626 -0.0149 0.042 Uiso calc R 1 1 . .
C C23 -0.1897(2) -0.22522(19) 0.05571(16) 0.0263(4) Uani d . 1 1 . .
H H23A -0.1834 -0.1640 0.1041 0.039 Uiso calc R 1 1 . .
H H23B -0.2219 -0.2960 0.0784 0.039 Uiso calc R 1 1 . .
H H23C -0.2537 -0.2323 -0.0042 0.039 Uiso calc R 1 1 . .
C C24 0.66742(17) 0.46904(15) 0.52041(12) 0.0144(3) Uani d . 1 1 . .
C C25 0.78688(18) 0.46587(15) 0.58999(14) 0.0176(3) Uani d . 1 1 . .
H H25A 0.8435 0.4459 0.5526 0.021 Uiso calc R 1 1 . .
H H25B 0.7510 0.4049 0.6249 0.021 Uiso calc R 1 1 . .
C C26 0.99540(18) 0.68054(16) 0.60723(14) 0.0167(3) Uani d . 1 1 . .
C C27 1.1767(2) 0.87019(16) 0.61264(15) 0.0209(4) Uani d . 1 1 . .
H H27 1.2361 0.9355 0.6667 0.025 Uiso calc R 1 1 . .
C C28 1.0951(2) 0.91474(17) 0.54522(16) 0.0237(4) Uani d . 1 1 . .
H H28A 1.0353 0.9356 0.5775 0.036 Uiso calc R 1 1 . .
H H28B 1.0400 0.8562 0.4876 0.036 Uiso calc R 1 1 . .
H H28C 1.1575 0.9811 0.5271 0.036 Uiso calc R 1 1 . .
C C29 1.2744(2) 0.83578(19) 0.56923(18) 0.0282(5) Uani d . 1 1 . .
H H29A 1.3235 0.8079 0.6162 0.042 Uiso calc R 1 1 . .
H H29B 1.3397 0.9012 0.5519 0.042 Uiso calc R 1 1 . .
H H29C 1.2226 0.7762 0.5118 0.042 Uiso calc R 1 1 . .
C C30 1.1115(2) 0.81703(18) 0.76301(15) 0.0267(4) Uani d . 1 1 . .
H H30 1.0487 0.7518 0.7848 0.032 Uiso calc R 1 1 . .
C C31 1.0746(2) 0.9154(2) 0.78689(17) 0.0342(5) Uani d . 1 1 . .
H H31A 0.9812 0.8960 0.7509 0.051 Uiso calc R 1 1 . .
H H31B 1.1373 0.9821 0.7694 0.051 Uiso calc R 1 1 . .
H H31C 1.0818 0.9312 0.8557 0.051 Uiso calc R 1 1 . .
C C32 1.2568(3) 0.8413(2) 0.81602(17) 0.0349(5) Uani d . 1 1 . .
H H32A 1.2698 0.8646 0.8849 0.052 Uiso calc R 1 1 . .
H H32B 1.3215 0.9018 0.7933 0.052 Uiso calc R 1 1 . .
H H32C 1.2723 0.7732 0.8038 0.052 Uiso calc R 1 1 . .

loop_
_atom_site_aniso_label
_atom_site_aniso_U_11
_atom_site_aniso_U_22
_atom_site_aniso_U_33
_atom_site_aniso_U_12
_atom_site_aniso_U_13
_atom_site_aniso_U_23
Sn1 0.01341(8) 0.01605(8) 0.01545(8) 0.00530(5) 0.00327(5) 0.00229(5)
Cl1 0.0447(3) 0.0428(3) 0.0452(4) 0.0206(3) 0.0307(3) 0.0069(3)
Cl2 0.0425(3) 0.0562(4) 0.0249(3) 0.0218(3) 0.0028(2) 0.0132(3)
S1 0.0221(2) 0.0181(2) 0.0158(2) 0.00386(18) 0.00156(18) 0.00244(17)
S2 0.0279(3) 0.0224(2) 0.0224(2) 0.0108(2) -0.0030(2) 0.00348(19)
S3 0.0161(2) 0.0179(2) 0.0152(2) 0.00339(17) 0.00239(16) 0.00325(17)
S4 0.0186(2) 0.0196(2) 0.0171(2) 0.00896(18) 0.00526(17) 0.00303(17)
O1 0.0156(6) 0.0191(6) 0.0208(7) 0.0053(5) 0.0023(5) 0.0001(5)
O2 0.0169(6) 0.0217(7) 0.0207(7) 0.0088(5) 0.0036(5) 0.0029(5)
O3 0.0155(6) 0.0164(6) 0.0192(6) 0.0057(5) 0.0015(5) 0.0002(5)
O4 0.0149(6) 0.0175(6) 0.0202(7) 0.0082(5) 0.0055(5) 0.0039(5)
N1 0.0189(8) 0.0218(8) 0.0157(8) 0.0091(6) 0.0025(6) 0.0056(6)
N2 0.0182(8) 0.0181(8) 0.0202(8) 0.0044(6) 0.0048(6) 0.0029(6)
C1 0.0186(9) 0.0193(9) 0.0204(9) 0.0079(7) 0.0071(7) 0.0046(7)
C2 0.0183(9) 0.0172(8) 0.0191(9) 0.0059(7) 0.0064(7) 0.0036(7)
C3 0.0220(9) 0.0228(9) 0.0197(9) 0.0091(8) 0.0054(8) 0.0049(7)
C4 0.0332(11) 0.0258(10) 0.0185(9) 0.0119(9) 0.0103(8) 0.0038(8)
C5 0.0305(11) 0.0235(10) 0.0299(11) 0.0108(8) 0.0179(9) 0.0071(8)
C6 0.0194(9) 0.0248(10) 0.0319(11) 0.0081(8) 0.0098(8) 0.0078(8)
C7 0.0186(9) 0.0222(9) 0.0213(9) 0.0058(7) 0.0058(7) 0.0055(8)
C8 0.0152(8) 0.0182(9) 0.0219(9) 0.0055(7) 0.0039(7) 0.0021(7)
C9 0.0140(8) 0.0150(8) 0.0234(9) 0.0048(7) 0.0059(7) 0.0045(7)
C10 0.0207(9) 0.0244(10) 0.0278(10) 0.0117(8) 0.0086(8) 0.0055(8)
C11 0.0212(10) 0.0318(11) 0.0322(11) 0.0145(9) 0.0053(8) 0.0105(9)
C12 0.0236(10) 0.0268(10) 0.0234(10) 0.0069(8) 0.0034(8) 0.0089(8)
C13 0.0229(9) 0.0225(9) 0.0230(10) 0.0073(8) 0.0082(8) 0.0043(8)
C14 0.0196(9) 0.0184(9) 0.0258(10) 0.0081(7) 0.0086(8) 0.0057(8)
C15 0.0172(8) 0.0184(8) 0.0185(9) 0.0061(7) 0.0049(7) 0.0032(7)
C16 0.0183(9) 0.0209(9) 0.0205(9) 0.0057(7) 0.0033(7) -0.0014(7)
C17 0.0204(9) 0.0198(9) 0.0180(9) 0.0109(7) 0.0037(7) 0.0033(7)
C18 0.0214(9) 0.0240(9) 0.0200(9) 0.0078(8) 0.0060(7) 0.0098(8)
C19 0.0294(11) 0.0255(10) 0.0333(12) 0.0135(9) 0.0086(9) 0.0130(9)
C20 0.0350(12) 0.0403(13) 0.0239(11) 0.0147(10) 0.0132(9) 0.0086(10)
C21 0.0197(9) 0.0239(9) 0.0165(9) 0.0075(8) -0.0003(7) 0.0049(7)
C22 0.0313(11) 0.0325(11) 0.0186(10) 0.0131(9) 0.0043(8) 0.0018(8)
C23 0.0192(9) 0.0289(10) 0.0283(11) 0.0096(8) 0.0022(8) 0.0048(9)
C24 0.0112(7) 0.0167(8) 0.0145(8) 0.0039(6) 0.0052(6) 0.0032(7)
C25 0.0144(8) 0.0145(8) 0.0198(9) 0.0037(7) 0.0010(7) 0.0021(7)
C26 0.0141(8) 0.0184(8) 0.0194(9) 0.0084(7) 0.0044(7) 0.0051(7)
C27 0.0182(9) 0.0179(9) 0.0263(10) 0.0056(7) 0.0083(8) 0.0059(8)
C28 0.0235(10) 0.0179(9) 0.0310(11) 0.0076(8) 0.0101(8) 0.0086(8)
C29 0.0215(10) 0.0270(10) 0.0415(13) 0.0123(8) 0.0145(9) 0.0093(9)
C30 0.0259(10) 0.0228(10) 0.0185(10) -0.0003(8) 0.0026(8) -0.0011(8)
C31 0.0273(11) 0.0430(13) 0.0238(11) 0.0110(10) 0.0035(9) -0.0072(10)
C32 0.0375(13) 0.0333(12) 0.0269(11) 0.0144(10) -0.0040(10) 0.0021(9)

loop_
_atom_type_symbol
_atom_type_description
_atom_type_scat_dispersion_real
_atom_type_scat_dispersion_imag
_atom_type_scat_source
C C 0.0033 0.0016 'International Tables Vol C Tables 4.2.6.8 and 6.1.1.4'
H H 0.0000 0.0000 'International Tables Vol C Tables 4.2.6.8 and 6.1.1.4'
N N 0.0061 0.0033 'International Tables Vol C Tables 4.2.6.8 and 6.1.1.4'
O O 0.0106 0.0060 'International Tables Vol C Tables 4.2.6.8 and 6.1.1.4'
S S 0.1246 0.1234 'International Tables Vol C Tables 4.2.6.8 and 6.1.1.4'
Cl Cl 0.1484 0.1585 'International Tables Vol C Tables 4.2.6.8 and 6.1.1.4'
Sn Sn -0.6537 1.4246 'International Tables Vol C Tables 4.2.6.8 and 6.1.1.4'

loop_
_geom_angle_atom_site_label_1
_geom_angle_atom_site_label_2
_geom_angle_atom_site_label_3
_geom_angle_site_symmetry_1
_geom_angle_site_symmetry_3
_geom_angle
_geom_angle_publ_flag
O3 Sn1 C8 . . 99.59(6) ?
O3 Sn1 C1 . . 101.45(6) ?
C8 Sn1 C1 . . 155.32(8) ?
O3 Sn1 O1 . . 81.59(5) ?
C8 Sn1 O1 . . 97.84(7) ?
C1 Sn1 O1 . . 97.86(6) ?
O3 Sn1 O4 . 2_666 89.62(5) ?
C8 Sn1 O4 . 2_666 81.34(6) ?
C1 Sn1 O4 . 2_666 86.03(6) ?
O1 Sn1 O4 . 2_666 170.93(5) ?
O3 Sn1 O2 . . 138.32(5) ?
C8 Sn1 O2 . . 85.30(6) ?
C1 Sn1 O2 . . 87.52(6) ?
O1 Sn1 O2 . . 56.78(5) ?
O4 Sn1 O2 2_666 . 131.86(5) ?
C17 S1 C16 . . 101.28(10) ?
C25 S3 C26 . . 102.78(9) ?
C15 O1 Sn1 . . 97.25(12) ?
C15 O2 Sn1 . . 84.57(11) ?
C24 O3 Sn1 . . 124.97(12) ?
C24 O4 Sn1 . 2_666 134.92(12) ?
C17 N1 C21 . . 122.40(16) ?
C17 N1 C18 . . 122.23(16) ?
C21 N1 C18 . . 115.34(16) ?
C26 N2 C30 . . 122.54(17) ?
C26 N2 C27 . . 123.08(17) ?
C30 N2 C27 . . 114.38(16) ?
C2 C1 Sn1 . . 109.47(13) ?
C2 C1 H1A . . 109.8 ?
Sn1 C1 H1A . . 109.8 ?
C2 C1 H1B . . 109.8 ?
Sn1 C1 H1B . . 109.8 ?
H1A C1 H1B . . 108.2 ?
C3 C2 C7 . . 118.34(18) ?
C3 C2 C1 . . 121.19(18) ?
C7 C2 C1 . . 120.35(18) ?
C2 C3 C4 . . 121.21(19) ?
C2 C3 H3 . . 119.4 ?
C4 C3 H3 . . 119.4 ?
C5 C4 C3 . . 118.7(2) ?
C5 C4 H4 . . 120.6 ?
C3 C4 H4 . . 120.6 ?
C4 C5 C6 . . 121.64(19) ?
C4 C5 Cl1 . . 119.24(18) ?
C6 C5 Cl1 . . 119.12(17) ?
C5 C6 C7 . . 118.9(2) ?
C5 C6 H6 . . 120.5 ?
C7 C6 H6 . . 120.5 ?
C6 C7 C2 . . 121.11(19) ?
C6 C7 H7 . . 119.4 ?
C2 C7 H7 . . 119.4 ?
C9 C8 Sn1 . . 114.60(13) ?
C9 C8 H8A . . 108.6 ?
Sn1 C8 H8A . . 108.6 ?
C9 C8 H8B . . 108.6 ?
Sn1 C8 H8B . . 108.6 ?
H8A C8 H8B . . 107.6 ?
C14 C9 C10 . . 118.02(19) ?
C14 C9 C8 . . 121.19(17) ?
C10 C9 C8 . . 120.77(18) ?
C11 C10 C9 . . 121.24(19) ?
C11 C10 H10 . . 119.4 ?
C9 C10 H10 . . 119.4 ?
C10 C11 C12 . . 119.10(19) ?
C10 C11 H11 . . 120.5 ?
C12 C11 H11 . . 120.5 ?
C13 C12 C11 . . 121.1(2) ?
C13 C12 Cl2 . . 119.33(17) ?
C11 C12 Cl2 . . 119.54(17) ?
C12 C13 C14 . . 119.1(2) ?
C12 C13 H13 . . 120.5 ?
C14 C13 H13 . . 120.5 ?
C13 C14 C9 . . 121.42(19) ?
C13 C14 H14 . . 119.3 ?
C9 C14 H14 . . 119.3 ?
O2 C15 O1 . . 121.24(18) ?
O2 C15 C16 . . 121.85(17) ?
O1 C15 C16 . . 116.83(17) ?
C15 C16 S1 . . 114.07(14) ?
C15 C16 H16A . . 108.7 ?
S1 C16 H16A . . 108.7 ?
C15 C16 H16B . . 108.7 ?
S1 C16 H16B . . 108.7 ?
H16A C16 H16B . . 107.6 ?
N1 C17 S2 . . 126.05(15) ?
N1 C17 S1 . . 114.75(14) ?
S2 C17 S1 . . 119.19(12) ?
N1 C18 C20 . . 112.71(18) ?
N1 C18 C19 . . 112.50(16) ?
C20 C18 C19 . . 113.09(18) ?
N1 C18 H18 . . 105.9 ?
C20 C18 H18 . . 105.9 ?
C19 C18 H18 . . 105.9 ?
C18 C19 H19A . . 109.5 ?
C18 C19 H19B . . 109.5 ?
H19A C19 H19B . . 109.5 ?
C18 C19 H19C . . 109.5 ?
H19A C19 H19C . . 109.5 ?
H19B C19 H19C . . 109.5 ?
C18 C20 H20A . . 109.5 ?
C18 C20 H20B . . 109.5 ?
H20A C20 H20B . . 109.5 ?
C18 C20 H20C . . 109.5 ?
H20A C20 H20C . . 109.5 ?
H20B C20 H20C . . 109.5 ?
N1 C21 C22 . . 111.51(17) ?
N1 C21 C23 . . 111.22(17) ?
C22 C21 C23 . . 112.33(18) ?
N1 C21 H21 . . 107.2 ?
C22 C21 H21 . . 107.2 ?
C23 C21 H21 . . 107.2 ?
C21 C22 H22A . . 109.5 ?
C21 C22 H22B . . 109.5 ?
H22A C22 H22B . . 109.5 ?
C21 C22 H22C . . 109.5 ?
H22A C22 H22C . . 109.5 ?
H22B C22 H22C . . 109.5 ?
C21 C23 H23A . . 109.5 ?
C21 C23 H23B . . 109.5 ?
H23A C23 H23B . . 109.5 ?
C21 C23 H23C . . 109.5 ?
H23A C23 H23C . . 109.5 ?
H23B C23 H23C . . 109.5 ?
O4 C24 O3 . . 124.49(17) ?
O4 C24 C25 . . 122.89(16) ?
O3 C24 C25 . . 112.62(15) ?
C24 C25 S3 . . 115.96(13) ?
C24 C25 H25A . . 108.3 ?
S3 C25 H25A . . 108.3 ?
C24 C25 H25B . . 108.3 ?
S3 C25 H25B . . 108.3 ?
H25A C25 H25B . . 107.4 ?
N2 C26 S4 . . 126.15(15) ?
N2 C26 S3 . . 114.39(14) ?
S4 C26 S3 . . 119.44(11) ?
N2 C27 C28 . . 112.35(16) ?
N2 C27 C29 . . 113.67(16) ?
C28 C27 C29 . . 113.65(18) ?
N2 C27 H27 . . 105.4 ?
C28 C27 H27 . . 105.4 ?
C29 C27 H27 . . 105.4 ?
C27 C28 H28A . . 109.5 ?
C27 C28 H28B . . 109.5 ?
H28A C28 H28B . . 109.5 ?
C27 C28 H28C . . 109.5 ?
H28A C28 H28C . . 109.5 ?
H28B C28 H28C . . 109.5 ?
C27 C29 H29A . . 109.5 ?
C27 C29 H29B . . 109.5 ?
H29A C29 H29B . . 109.5 ?
C27 C29 H29C . . 109.5 ?
H29A C29 H29C . . 109.5 ?
H29B C29 H29C . . 109.5 ?
N2 C30 C31 . . 111.48(18) ?
N2 C30 C32 . . 110.90(19) ?
C31 C30 C32 . . 112.58(19) ?
N2 C30 H30 . . 107.2 ?
C31 C30 H30 . . 107.2 ?
C32 C30 H30 . . 107.2 ?
C30 C31 H31A . . 109.5 ?
C30 C31 H31B . . 109.5 ?
H31A C31 H31B . . 109.5 ?
C30 C31 H31C . . 109.5 ?
H31A C31 H31C . . 109.5 ?
H31B C31 H31C . . 109.5 ?
C30 C32 H32A . . 109.5 ?
C30 C32 H32B . . 109.5 ?
H32A C32 H32B . . 109.5 ?
C30 C32 H32C . . 109.5 ?
H32A C32 H32C . . 109.5 ?
H32B C32 H32C . . 109.5 ?

loop_
_geom_bond_atom_site_label_1
_geom_bond_atom_site_label_2
_geom_bond_site_symmetry_2
_geom_bond_distance
_geom_bond_publ_flag
Sn1 O3 . 2.1083(13) ?
Sn1 C8 . 2.136(2) ?
Sn1 C1 . 2.1451(19) ?
Sn1 O1 . 2.1585(14) ?
Sn1 O4 2_666 2.3661(13) ?
Sn1 O2 . 2.4524(14) ?
Cl1 C5 . 1.744(2) ?
Cl2 C12 . 1.745(2) ?
S1 C17 . 1.795(2) ?
S1 C16 . 1.798(2) ?
S2 C17 . 1.663(2) ?
S3 C25 . 1.7945(19) ?
S3 C26 . 1.805(2) ?
S4 C26 . 1.6609(19) ?
O1 C15 . 1.282(2) ?
O2 C15 . 1.252(2) ?
O3 C24 . 1.286(2) ?
O4 C24 . 1.238(2) ?
O4 Sn1 2_666 2.3661(13) ?
N1 C17 . 1.336(3) ?
N1 C21 . 1.489(2) ?
N1 C18 . 1.497(2) ?
N2 C26 . 1.341(2) ?
N2 C30 . 1.494(3) ?
N2 C27 . 1.503(2) ?
C1 C2 . 1.499(3) ?
C1 H1A . 0.9900 ?
C1 H1B . 0.9900 ?
C2 C3 . 1.392(3) ?
C2 C7 . 1.397(3) ?
C3 C4 . 1.396(3) ?
C3 H3 . 0.9500 ?
C4 C5 . 1.377(3) ?
C4 H4 . 0.9500 ?
C5 C6 . 1.386(3) ?
C6 C7 . 1.387(3) ?
C6 H6 . 0.9500 ?
C7 H7 . 0.9500 ?
C8 C9 . 1.498(3) ?
C8 H8A . 0.9900 ?
C8 H8B . 0.9900 ?
C9 C14 . 1.395(3) ?
C9 C10 . 1.400(3) ?
C10 C11 . 1.385(3) ?
C10 H10 . 0.9500 ?
C11 C12 . 1.389(3) ?
C11 H11 . 0.9500 ?
C12 C13 . 1.381(3) ?
C13 C14 . 1.389(3) ?
C13 H13 . 0.9500 ?
C14 H14 . 0.9500 ?
C15 C16 . 1.514(3) ?
C16 H16A . 0.9900 ?
C16 H16B . 0.9900 ?
C18 C20 . 1.520(3) ?
C18 C19 . 1.525(3) ?
C18 H18 . 1.0000 ?
C19 H19A . 0.9800 ?
C19 H19B . 0.9800 ?
C19 H19C . 0.9800 ?
C20 H20A . 0.9800 ?
C20 H20B . 0.9800 ?
C20 H20C . 0.9800 ?
C21 C22 . 1.520(3) ?
C21 C23 . 1.528(3) ?
C21 H21 . 1.0000 ?
C22 H22A . 0.9800 ?
C22 H22B . 0.9800 ?
C22 H22C . 0.9800 ?
C23 H23A . 0.9800 ?
C23 H23B . 0.9800 ?
C23 H23C . 0.9800 ?
C24 C25 . 1.517(2) ?
C25 H25A . 0.9900 ?
C25 H25B . 0.9900 ?
C27 C28 . 1.521(3) ?
C27 C29 . 1.529(3) ?
C27 H27 . 1.0000 ?
C28 H28A . 0.9800 ?
C28 H28B . 0.9800 ?
C28 H28C . 0.9800 ?
C29 H29A . 0.9800 ?
C29 H29B . 0.9800 ?
C29 H29C . 0.9800 ?
C30 C31 . 1.523(3) ?
C30 C32 . 1.529(3) ?
C30 H30 . 1.0000 ?
C31 H31A . 0.9800 ?
C31 H31B . 0.9800 ?
C31 H31C . 0.9800 ?
C32 H32A . 0.9800 ?
C32 H32B . 0.9800 ?
C32 H32C . 0.9800 ?

loop_
_geom_torsion_atom_site_label_1
_geom_torsion_atom_site_label_2
_geom_torsion_atom_site_label_3
_geom_torsion_atom_site_label_4
_geom_torsion_site_symmetry_1
_geom_torsion_site_symmetry_2
_geom_torsion_site_symmetry_3
_geom_torsion_site_symmetry_4
_geom_torsion
_geom_torsion_publ_flag
O3 Sn1 O1 C15 . . . . 175.44(12) ?
C8 Sn1 O1 C15 . . . . 76.84(12) ?
C1 Sn1 O1 C15 . . . . -84.06(12) ?
O2 Sn1 O1 C15 . . . . -2.27(11) ?
O3 Sn1 O2 C15 . . . . -1.10(14) ?
C8 Sn1 O2 C15 . . . . -100.24(12) ?
C1 Sn1 O2 C15 . . . . 103.39(12) ?
O1 Sn1 O2 C15 . . . . 2.31(11) ?
O4 Sn1 O2 C15 2_666 . . . -174.20(10) ?
C8 Sn1 O3 C24 . . . . -115.23(15) ?
C1 Sn1 O3 C24 . . . . 51.79(15) ?
O1 Sn1 O3 C24 . . . . 148.18(15) ?
O4 Sn1 O3 C24 2_666 . . . -34.08(14) ?
O2 Sn1 O3 C24 . . . . 151.06(13) ?
O3 Sn1 C1 C2 . . . . 71.86(14) ?
C8 Sn1 C1 C2 . . . . -140.16(17) ?
O1 Sn1 C1 C2 . . . . -11.10(14) ?
O4 Sn1 C1 C2 2_666 . . . 160.66(13) ?
O2 Sn1 C1 C2 . . . . -67.08(13) ?
Sn1 C1 C2 C3 . . . . 104.94(18) ?
Sn1 C1 C2 C7 . . . . -71.1(2) ?
C7 C2 C3 C4 . . . . 1.5(3) ?
C1 C2 C3 C4 . . . . -174.57(19) ?
C2 C3 C4 C5 . . . . -0.1(3) ?
C3 C4 C5 C6 . . . . -1.1(3) ?
C3 C4 C5 Cl1 . . . . 178.89(16) ?
C4 C5 C6 C7 . . . . 0.8(3) ?
Cl1 C5 C6 C7 . . . . -179.18(16) ?
C5 C6 C7 C2 . . . . 0.7(3) ?
C3 C2 C7 C6 . . . . -1.8(3) ?
C1 C2 C7 C6 . . . . 174.30(18) ?
O3 Sn1 C8 C9 . . . . 22.00(14) ?
C1 Sn1 C8 C9 . . . . -126.20(18) ?
O1 Sn1 C8 C9 . . . . 104.73(14) ?
O4 Sn1 C8 C9 2_666 . . . -66.14(13) ?
O2 Sn1 C8 C9 . . . . 160.25(14) ?
Sn1 C8 C9 C14 . . . . 104.11(18) ?
Sn1 C8 C9 C10 . . . . -77.3(2) ?
C14 C9 C10 C11 . . . . 0.5(3) ?
C8 C9 C10 C11 . . . . -178.15(19) ?
C9 C10 C11 C12 . . . . 0.4(3) ?
C10 C11 C12 C13 . . . . -0.9(3) ?
C10 C11 C12 Cl2 . . . . 179.14(17) ?
C11 C12 C13 C14 . . . . 0.5(3) ?
Cl2 C12 C13 C14 . . . . -179.55(16) ?
C12 C13 C14 C9 . . . . 0.5(3) ?
C10 C9 C14 C13 . . . . -0.9(3) ?
C8 C9 C14 C13 . . . . 177.72(18) ?
Sn1 O2 C15 O1 . . . . -3.81(18) ?
Sn1 O2 C15 C16 . . . . 179.68(18) ?
Sn1 O1 C15 O2 . . . . 4.3(2) ?
Sn1 O1 C15 C16 . . . . -178.97(14) ?
O2 C15 C16 S1 . . . . -33.0(2) ?
O1 C15 C16 S1 . . . . 150.36(15) ?
C17 S1 C16 C15 . . . . -70.97(16) ?
C21 N1 C17 S2 . . . . 171.63(15) ?
C18 N1 C17 S2 . . . . -10.5(3) ?
C21 N1 C17 S1 . . . . -9.1(2) ?
C18 N1 C17 S1 . . . . 168.77(14) ?
C16 S1 C17 N1 . . . . -177.62(15) ?
C16 S1 C17 S2 . . . . 1.75(14) ?
C17 N1 C18 C20 . . . . 68.3(2) ?
C21 N1 C18 C20 . . . . -113.7(2) ?
C17 N1 C18 C19 . . . . -61.0(2) ?
C21 N1 C18 C19 . . . . 116.98(19) ?
C17 N1 C21 C22 . . . . 105.8(2) ?
C18 N1 C21 C22 . . . . -72.1(2) ?
C17 N1 C21 C23 . . . . -127.9(2) ?
C18 N1 C21 C23 . . . . 54.1(2) ?
Sn1 O4 C24 O3 2_666 . . . 118.97(18) ?
Sn1 O4 C24 C25 2_666 . . . -60.7(2) ?
Sn1 O3 C24 O4 . . . . -7.9(3) ?
Sn1 O3 C24 C25 . . . . 171.81(11) ?
O4 C24 C25 S3 . . . . -0.3(2) ?
O3 C24 C25 S3 . . . . 179.99(13) ?
C26 S3 C25 C24 . . . . -77.30(15) ?
C30 N2 C26 S4 . . . . -177.53(15) ?
C27 N2 C26 S4 . . . . 3.2(3) ?
C30 N2 C26 S3 . . . . 3.3(2) ?
C27 N2 C26 S3 . . . . -175.90(14) ?
C25 S3 C26 N2 . . . . -178.38(14) ?
C25 S3 C26 S4 . . . . 2.42(13) ?
C26 N2 C27 C28 . . . . 66.6(2) ?
C30 N2 C27 C28 . . . . -112.7(2) ?
C26 N2 C27 C29 . . . . -64.3(2) ?
C30 N2 C27 C29 . . . . 116.4(2) ?
C26 N2 C30 C31 . . . . -115.4(2) ?
C27 N2 C30 C31 . . . . 63.9(2) ?
C26 N2 C30 C32 . . . . 118.3(2) ?
C27 N2 C30 C32 . . . . -62.4(2) ?
